data_4034683
loop_
_publ_author_name
'Zhou, Peng'
'Yang, Wei-Tao'
'Rahman, Anis Ur'
'Li, Guigen'
'Jiang, Bo'

_publ_section_title
;
 Rh(III)-Catalyzed [3 + 3] Annulation Reaction of Cyclopropenones and
 Sulfoxonium Ylides toward Trisubstituted 2-Pyrones.
;
_journal_name_full 'The Journal of organic chemistry'
_journal_paper_doi 10.1021/acs.joc.9b02253
_journal_year 2019
_chemical_formula_sum 'C24 H18 O3'
_chemical_formula_weight 354.38
_space_group_IT_number 2
_space_group_name_Hall '-P 1'
_space_group_name_H-M_alt 'P -1'
_symmetry_cell_setting triclinic
_symmetry_space_group_name_H-M 'P -1'
_atom_sites_solution_hydrogens geom
_atom_sites_solution_primary direct
_atom_sites_solution_secondary difmap
_audit_creation_method SHELXL-97
_cell_angle_alpha 99.627(2)
_cell_angle_beta 97.603(2)
_cell_angle_gamma 102.719(3)
_cell_formula_units_Z 2
_cell_length_a 7.3732(7)
_cell_length_b 9.8713(9)
_cell_length_c 13.3675(12)
_cell_measurement_reflns_used 1221
_cell_measurement_temperature 298(2)
_cell_measurement_theta_max 25.922
_cell_measurement_theta_min 3.026
_cell_volume 921.11(15)
_computing_cell_refinement 'Bruker SMART'
_computing_data_collection 'Bruker SMART'
_computing_data_reduction 'Bruker SHELXTL'
_computing_molecular_graphics 'Bruker SHELXTL'
_computing_publication_material 'Bruker SHELXTL'
_computing_structure_refinement 'SHELXL-97 (Sheldrick, 1997)'
_computing_structure_solution 'SHELXS-97 (Sheldrick, 1990)'
_diffrn_ambient_temperature 298(2)
_diffrn_measured_fraction_theta_full 0.981
_diffrn_measured_fraction_theta_max 0.981
_diffrn_measurement_device_type 'CCD area detector'
_diffrn_measurement_method 'phi and omega scans'
_diffrn_radiation_monochromator graphite
_diffrn_radiation_source 'fine-focus sealed tube'
_diffrn_radiation_type MoK\a
_diffrn_radiation_wavelength 0.71073
_diffrn_reflns_av_R_equivalents 0.0250
_diffrn_reflns_av_sigmaI/netI 0.0509
_diffrn_reflns_limit_h_max 8
_diffrn_reflns_limit_h_min -8
_diffrn_reflns_limit_k_max 11
_diffrn_reflns_limit_k_min -11
_diffrn_reflns_limit_l_max 15
_diffrn_reflns_limit_l_min -11
_diffrn_reflns_number 4667
_diffrn_reflns_theta_full 25.01
_diffrn_reflns_theta_max 25.01
_diffrn_reflns_theta_min 2.88
_exptl_absorpt_coefficient_mu 0.084
_exptl_absorpt_correction_T_max 0.9958
_exptl_absorpt_correction_T_min 0.9674
_exptl_absorpt_correction_type multi-scan
_exptl_absorpt_process_details sadabs
_exptl_crystal_colour yellow
_exptl_crystal_density_diffrn 1.278
_exptl_crystal_density_method 'not measured'
_exptl_crystal_description block
_exptl_crystal_F_000 372
_exptl_crystal_size_max 0.40
_exptl_crystal_size_mid 0.17
_exptl_crystal_size_min 0.05
_refine_diff_density_max 0.146
_refine_diff_density_min -0.162
_refine_diff_density_rms 0.039
_refine_ls_extinction_method none
_refine_ls_goodness_of_fit_ref 1.076
_refine_ls_hydrogen_treatment mixed
_refine_ls_matrix_type full
_refine_ls_number_parameters 245
_refine_ls_number_reflns 3178
_refine_ls_number_restraints 0
_refine_ls_restrained_S_all 1.076
_refine_ls_R_factor_all 0.0873
_refine_ls_R_factor_gt 0.0499
_refine_ls_shift/su_max 0.000
_refine_ls_shift/su_mean 0.000
_refine_ls_structure_factor_coef Fsqd
_refine_ls_weighting_details 'calc w=1/[\s^2^(Fo^2^)+(0.0369P)^2^+0.0000P] where P=(Fo^2^+2Fc^2^)/3'
_refine_ls_weighting_scheme calc
_refine_ls_wR_factor_gt 0.1028
_refine_ls_wR_factor_ref 0.1134
_reflns_number_gt 1882
_reflns_number_total 3178
_reflns_threshold_expression >2sigma(I)
_cod_data_source_file jo9b02253_si_002.cif
_cod_data_source_block 170730b
_cod_depositor_comments
;
The following automatic conversions were performed:

data item '_symmetry_cell_setting' value 'Triclinic' was changed to
'triclinic' in accordance with the
/home/data/users/saulius/crontab/automatic-downloads/rss-feeds/ACS/lib/dictionaries/cif_core.dic
dictionary named 'cif_core.dic' version 2.4.2 last updated on
2011-04-26.

Automatic conversion script
Id: cif_fix_values 6909 2019-04-08 15:41:33Z antanas 
;
_cod_original_sg_symbol_H-M P-1
_cod_database_code 4034683

loop_
_symmetry_equiv_pos_as_xyz
'x, y, z'
'-x, -y, -z'

loop_
_atom_site_label
_atom_site_type_symbol
_atom_site_fract_x
_atom_site_fract_y
_atom_site_fract_z
_atom_site_U_iso_or_equiv
_atom_site_adp_type
_atom_site_occupancy
_atom_site_symmetry_multiplicity
_atom_site_calc_flag
_atom_site_refinement_flags
O1 O 0.2305(2) 0.92626(16) 0.49601(10) 0.0591(4) Uani 1 1 d .
O2 O 0.2145(3) 1.14357(18) 0.48056(12) 0.0825(6) Uani 1 1 d .
O3 O 0.1982(2) 0.45059(17) 0.75802(12) 0.0678(5) Uani 1 1 d .
C1 C 0.2273(3) 1.0298(3) 0.43560(17) 0.0561(6) Uani 1 1 d .
C2 C 0.2387(3) 0.9883(2) 0.32705(16) 0.0473(6) Uani 1 1 d .
C3 C 0.2680(3) 0.8577(2) 0.29174(15) 0.0458(5) Uani 1 1 d .
C4 C 0.2655(3) 0.7576(2) 0.35881(16) 0.0509(6) Uani 1 1 d .
H4 H 0.2795 0.6675 0.3334 0.061 Uiso 1 1 calc R
C5 C 0.2432(3) 0.7917(2) 0.45769(16) 0.0469(5) Uani 1 1 d .
C6 C 0.2305(3) 0.7001(2) 0.53404(15) 0.0456(5) Uani 1 1 d .
C7 C 0.1846(3) 0.7458(2) 0.63079(17) 0.0558(6) Uani 1 1 d .
H7 H 0.1606 0.8348 0.6466 0.067 Uiso 1 1 calc R
C8 C 0.1748(3) 0.6599(3) 0.70259(17) 0.0583(6) Uani 1 1 d .
H8 H 0.1447 0.6918 0.7663 0.070 Uiso 1 1 calc R
C9 C 0.2095(3) 0.5260(2) 0.68035(16) 0.0498(6) Uani 1 1 d .
C10 C 0.2526(3) 0.4772(2) 0.58469(17) 0.0536(6) Uani 1 1 d .
H10 H 0.2745 0.3875 0.5688 0.064 Uiso 1 1 calc R
C11 C 0.2622(3) 0.5649(2) 0.51339(16) 0.0518(6) Uani 1 1 d .
H11 H 0.2909 0.5323 0.4495 0.062 Uiso 1 1 calc R
C12 C 0.2106(3) 1.0922(2) 0.26019(16) 0.0484(6) Uani 1 1 d .
C13 C 0.3164(3) 1.2331(2) 0.28380(18) 0.0597(6) Uani 1 1 d .
H13 H 0.4053 1.2658 0.3442 0.072 Uiso 1 1 calc R
C14 C 0.2901(3) 1.3246(2) 0.2178(2) 0.0650(7) Uani 1 1 d .
H14 H 0.3635 1.4175 0.2338 0.078 Uiso 1 1 calc R
C15 C 0.1568(4) 1.2794(3) 0.12913(19) 0.0639(7) Uani 1 1 d .
H15 H 0.1413 1.3410 0.0849 0.077 Uiso 1 1 calc R
C16 C 0.0461(3) 1.1422(3) 0.10619(17) 0.0630(7) Uani 1 1 d .
H16 H -0.0469 1.1120 0.0475 0.076 Uiso 1 1 calc R
C17 C 0.0737(3) 1.0486(2) 0.17090(17) 0.0568(6) Uani 1 1 d .
H17 H -0.0003 0.9558 0.1543 0.068 Uiso 1 1 calc R
C18 C 0.3093(3) 0.8117(2) 0.18600(16) 0.0482(6) Uani 1 1 d .
C19 C 0.4540(3) 0.8975(2) 0.14953(18) 0.0592(6) Uani 1 1 d .
H19 H 0.5178 0.9865 0.1886 0.071 Uiso 1 1 calc R
C20 C 0.5021(3) 0.8500(3) 0.0555(2) 0.0674(7) Uani 1 1 d .
H20 H 0.6004 0.9063 0.0328 0.081 Uiso 1 1 calc R
C21 C 0.4056(4) 0.7201(3) -0.00467(19) 0.0698(7) Uani 1 1 d .
H21 H 0.4375 0.6897 -0.0682 0.084 Uiso 1 1 calc R
C22 C 0.2614(4) 0.6353(3) 0.02954(18) 0.0663(7) Uani 1 1 d .
H22 H 0.1956 0.5479 -0.0111 0.080 Uiso 1 1 calc R
C23 C 0.2145(3) 0.6805(2) 0.12464(16) 0.0558(6) Uani 1 1 d .
H23 H 0.1184 0.6222 0.1476 0.067 Uiso 1 1 calc R
C24 C 0.2467(4) 0.3168(3) 0.74261(19) 0.0748(8) Uani 1 1 d .
H24A H 0.1599 0.2525 0.6857 0.112 Uiso 1 1 calc R
H24B H 0.2401 0.2784 0.8038 0.112 Uiso 1 1 calc R
H24C H 0.3727 0.3299 0.7279 0.112 Uiso 1 1 calc R

loop_
_atom_site_aniso_label
_atom_site_aniso_U_11
_atom_site_aniso_U_22
_atom_site_aniso_U_33
_atom_site_aniso_U_23
_atom_site_aniso_U_13
_atom_site_aniso_U_12
O1 0.0850(11) 0.0460(10) 0.0496(9) 0.0080(8) 0.0120(8) 0.0244(9)
O2 0.1363(16) 0.0498(11) 0.0682(11) 0.0053(9) 0.0212(10) 0.0404(11)
O3 0.0838(12) 0.0650(12) 0.0659(11) 0.0287(9) 0.0242(8) 0.0239(9)
C1 0.0697(16) 0.0411(15) 0.0574(15) 0.0077(13) 0.0062(12) 0.0184(12)
C2 0.0511(13) 0.0406(14) 0.0493(13) 0.0082(11) 0.0061(10) 0.0118(11)
C3 0.0483(13) 0.0395(14) 0.0492(13) 0.0088(11) 0.0072(10) 0.0109(10)
C4 0.0627(15) 0.0418(14) 0.0516(14) 0.0089(11) 0.0128(11) 0.0190(11)
C5 0.0509(13) 0.0405(14) 0.0505(14) 0.0073(11) 0.0079(10) 0.0161(11)
C6 0.0459(13) 0.0444(14) 0.0463(13) 0.0070(11) 0.0065(10) 0.0133(11)
C7 0.0632(15) 0.0549(16) 0.0568(15) 0.0124(12) 0.0149(11) 0.0270(12)
C8 0.0658(16) 0.0667(18) 0.0530(14) 0.0143(13) 0.0237(11) 0.0293(13)
C9 0.0491(13) 0.0535(16) 0.0497(14) 0.0170(12) 0.0109(10) 0.0125(11)
C10 0.0635(15) 0.0403(14) 0.0569(15) 0.0073(12) 0.0106(11) 0.0146(12)
C11 0.0643(15) 0.0487(15) 0.0430(13) 0.0058(11) 0.0126(10) 0.0157(12)
C12 0.0499(13) 0.0387(14) 0.0575(14) 0.0099(11) 0.0092(11) 0.0131(11)
C13 0.0553(15) 0.0478(16) 0.0742(17) 0.0121(13) 0.0042(12) 0.0132(12)
C14 0.0608(16) 0.0434(16) 0.096(2) 0.0242(15) 0.0194(14) 0.0118(12)
C15 0.0766(18) 0.0554(17) 0.0732(17) 0.0273(14) 0.0224(14) 0.0280(14)
C16 0.0766(17) 0.0569(17) 0.0572(15) 0.0112(13) 0.0040(12) 0.0249(14)
C17 0.0658(15) 0.0432(15) 0.0600(15) 0.0107(12) 0.0053(12) 0.0139(12)
C18 0.0552(14) 0.0455(14) 0.0500(13) 0.0164(11) 0.0103(11) 0.0196(11)
C19 0.0663(16) 0.0449(15) 0.0704(17) 0.0190(12) 0.0166(13) 0.0140(12)
C20 0.0683(17) 0.076(2) 0.0735(18) 0.0353(15) 0.0309(14) 0.0250(15)
C21 0.089(2) 0.081(2) 0.0561(16) 0.0219(15) 0.0290(14) 0.0389(17)
C22 0.0843(18) 0.0605(17) 0.0548(15) 0.0095(13) 0.0172(13) 0.0183(14)
C23 0.0674(15) 0.0483(15) 0.0528(14) 0.0110(12) 0.0165(12) 0.0125(12)
C24 0.0810(18) 0.069(2) 0.0881(19) 0.0393(15) 0.0241(14) 0.0250(15)

loop_
_atom_type_symbol
_atom_type_description
_atom_type_scat_dispersion_real
_atom_type_scat_dispersion_imag
_atom_type_scat_source
C C 0.0033 0.0016 'International Tables Vol C Tables 4.2.6.8 and 6.1.1.4'
H H 0.0000 0.0000 'International Tables Vol C Tables 4.2.6.8 and 6.1.1.4'
O O 0.0106 0.0060 'International Tables Vol C Tables 4.2.6.8 and 6.1.1.4'

loop_
_geom_angle_atom_site_label_1
_geom_angle_atom_site_label_2
_geom_angle_atom_site_label_3
_geom_angle
C5 O1 C1 123.28(17)
C9 O3 C24 118.02(18)
O2 C1 O1 115.5(2)
O2 C1 C2 127.7(2)
O1 C1 C2 116.87(19)
C3 C2 C1 119.2(2)
C3 C2 C12 124.13(19)
C1 C2 C12 116.61(19)
C2 C3 C4 119.67(19)
C2 C3 C18 123.82(19)
C4 C3 C18 116.49(19)
C5 C4 C3 121.4(2)
C5 C4 H4 119.3
C3 C4 H4 119.3
C4 C5 O1 119.2(2)
C4 C5 C6 127.7(2)
O1 C5 C6 113.10(18)
C11 C6 C7 117.4(2)
C11 C6 C5 121.54(19)
C7 C6 C5 121.0(2)
C8 C7 C6 120.8(2)
C8 C7 H7 119.6
C6 C7 H7 119.6
C7 C8 C9 120.6(2)
C7 C8 H8 119.7
C9 C8 H8 119.7
O3 C9 C10 124.5(2)
O3 C9 C8 115.5(2)
C10 C9 C8 119.9(2)
C11 C10 C9 118.8(2)
C11 C10 H10 120.6
C9 C10 H10 120.6
C10 C11 C6 122.5(2)
C10 C11 H11 118.8
C6 C11 H11 118.8
C17 C12 C13 118.0(2)
C17 C12 C2 119.5(2)
C13 C12 C2 122.48(19)
C14 C13 C12 120.6(2)
C14 C13 H13 119.7
C12 C13 H13 119.7
C15 C14 C13 120.8(2)
C15 C14 H14 119.6
C13 C14 H14 119.6
C14 C15 C16 119.6(2)
C14 C15 H15 120.2
C16 C15 H15 120.2
C15 C16 C17 120.1(2)
C15 C16 H16 119.9
C17 C16 H16 119.9
C16 C17 C12 120.9(2)
C16 C17 H17 119.5
C12 C17 H17 119.5
C23 C18 C19 118.4(2)
C23 C18 C3 121.3(2)
C19 C18 C3 120.2(2)
C20 C19 C18 120.2(2)
C20 C19 H19 119.9
C18 C19 H19 119.9
C21 C20 C19 120.7(2)
C21 C20 H20 119.7
C19 C20 H20 119.7
C20 C21 C22 119.8(2)
C20 C21 H21 120.1
C22 C21 H21 120.1
C21 C22 C23 120.0(2)
C21 C22 H22 120.0
C23 C22 H22 120.0
C22 C23 C18 120.9(2)
C22 C23 H23 119.5
C18 C23 H23 119.5
O3 C24 H24A 109.5
O3 C24 H24B 109.5
H24A C24 H24B 109.5
O3 C24 H24C 109.5
H24A C24 H24C 109.5
H24B C24 H24C 109.5

loop_
_geom_bond_atom_site_label_1
_geom_bond_atom_site_label_2
_geom_bond_distance
O1 C5 1.369(2)
O1 C1 1.407(3)
O2 C1 1.211(2)
O3 C9 1.376(2)
O3 C24 1.432(3)
C1 C2 1.459(3)
C2 C3 1.370(3)
C2 C12 1.499(3)
C3 C4 1.440(3)
C3 C18 1.502(3)
C4 C5 1.349(3)
C4 H4 0.9300
C5 C6 1.471(3)
C6 C11 1.394(3)
C6 C7 1.406(3)
C7 C8 1.381(3)
C7 H7 0.9300
C8 C9 1.393(3)
C8 H8 0.9300
C9 C10 1.392(3)
C10 C11 1.390(3)
C10 H10 0.9300
C11 H11 0.9300
C12 C17 1.395(3)
C12 C13 1.397(3)
C13 C14 1.390(3)
C13 H13 0.9300
C14 C15 1.375(3)
C14 H14 0.9300
C15 C16 1.380(3)
C15 H15 0.9300
C16 C17 1.395(3)
C16 H16 0.9300
C17 H17 0.9300
C18 C23 1.390(3)
C18 C19 1.404(3)
C19 C20 1.385(3)
C19 H19 0.9300
C20 C21 1.378(3)
C20 H20 0.9300
C21 C22 1.380(3)
C21 H21 0.9300
C22 C23 1.389(3)
C22 H22 0.9300
C23 H23 0.9300
C24 H24A 0.9600
C24 H24B 0.9600
C24 H24C 0.9600

loop_
_geom_torsion_atom_site_label_1
_geom_torsion_atom_site_label_2
_geom_torsion_atom_site_label_3
_geom_torsion_atom_site_label_4
_geom_torsion
C5 O1 C1 O2 179.6(2)
C5 O1 C1 C2 -0.1(3)
O2 C1 C2 C3 174.7(2)
O1 C1 C2 C3 -5.6(3)
O2 C1 C2 C12 -7.2(3)
O1 C1 C2 C12 172.48(18)
C1 C2 C3 C4 7.1(3)
C12 C2 C3 C4 -170.80(18)
C1 C2 C3 C18 -171.04(18)
C12 C2 C3 C18 11.0(3)
C2 C3 C4 C5 -3.1(3)
C18 C3 C4 C5 175.23(19)
C3 C4 C5 O1 -2.7(3)
C3 C4 C5 C6 177.50(19)
C1 O1 C5 C4 4.2(3)
C1 O1 C5 C6 -175.94(17)
C4 C5 C6 C11 7.3(3)
O1 C5 C6 C11 -172.49(17)
C4 C5 C6 C7 -172.3(2)
O1 C5 C6 C7 7.9(3)
C11 C6 C7 C8 1.0(3)
C5 C6 C7 C8 -179.3(2)
C6 C7 C8 C9 -0.3(3)
C24 O3 C9 C10 4.5(3)
C24 O3 C9 C8 -175.28(19)
C7 C8 C9 O3 179.16(19)
C7 C8 C9 C10 -0.7(3)
O3 C9 C10 C11 -179.03(19)
C8 C9 C10 C11 0.8(3)
C9 C10 C11 C6 0.0(3)
C7 C6 C11 C10 -0.9(3)
C5 C6 C11 C10 179.43(19)
C3 C2 C12 C17 52.3(3)
C1 C2 C12 C17 -125.7(2)
C3 C2 C12 C13 -128.0(2)
C1 C2 C12 C13 54.1(3)
C17 C12 C13 C14 -2.4(3)
C2 C12 C13 C14 177.81(19)
C12 C13 C14 C15 1.4(3)
C13 C14 C15 C16 0.9(3)
C14 C15 C16 C17 -2.1(3)
C15 C16 C17 C12 1.0(3)
C13 C12 C17 C16 1.3(3)
C2 C12 C17 C16 -179.0(2)
C2 C3 C18 C23 -132.8(2)
C4 C3 C18 C23 49.0(3)
C2 C3 C18 C19 51.3(3)
C4 C3 C18 C19 -127.0(2)
C23 C18 C19 C20 -1.3(3)
C3 C18 C19 C20 174.8(2)
C18 C19 C20 C21 1.8(3)
C19 C20 C21 C22 -1.0(4)
C20 C21 C22 C23 -0.4(4)
C21 C22 C23 C18 0.9(3)
C19 C18 C23 C22 -0.1(3)
C3 C18 C23 C22 -176.1(2)
